data_7241606
loop_
_publ_author_name
'Ma, Xiaoyu'
'Zhu, Bingqing'
'Yang, Zeen'
'Jiang, Yuhang'
'Mei, Xuefeng'

_publ_section_title
;
 Stabilizing photo-sensitive colchicine through rebalancing electron
 distribution of the reactive tropolone ring
;
_journal_issue 1
_journal_name_full CrystEngComm
_journal_page_first 30
_journal_page_last 34
_journal_paper_doi 10.1039/D0CE01551B
_journal_volume 23
_journal_year 2021
_chemical_formula_moiety 'C10 H7 O3 S, C22 H26 N O6'
_chemical_formula_sum 'C32 H33 N O9 S'
_chemical_formula_weight 607.65
_chemical_name_systematic colchicine
_space_group_crystal_system orthorhombic
_space_group_IT_number 19
_space_group_name_Hall 'P 2ac 2ab'
_space_group_name_H-M_alt 'P 21 21 21'
_atom_sites_solution_hydrogens geom
_atom_sites_solution_primary dual
_audit_creation_date 2020-04-29
_audit_creation_method
;
Olex2 1.2
(compiled 2018.05.29 svn.r3508 for OlexSys, GUI svn.r5506)
;
_audit_update_record
;
2020-09-04 deposited with the CCDC.	2020-11-23 downloaded from the CCDC.
;
_cell_angle_alpha 90
_cell_angle_beta 90
_cell_angle_gamma 90
_cell_formula_units_Z 4
_cell_length_a 7.825(2)
_cell_length_b 16.685(5)
_cell_length_c 21.993(6)
_cell_measurement_reflns_used 1363
_cell_measurement_temperature 220
_cell_measurement_theta_max 18.855
_cell_measurement_theta_min 2.442
_cell_volume 2871.4(14)
_computing_cell_refinement 'SAINT v8.34A (Bruker, 2013)'
_computing_data_reduction 'SAINT v8.34A (Bruker, 2013)'
_computing_molecular_graphics 'Olex2 (Dolomanov et al., 2009)'
_computing_publication_material 'Olex2 (Dolomanov et al., 2009)'
_computing_structure_refinement 'ShelXL (Sheldrick, 2015)'
_computing_structure_solution 'ShelXT (Sheldrick, 2015)'
_diffrn_ambient_temperature 220
_diffrn_measured_fraction_theta_full 0.998
_diffrn_measured_fraction_theta_max 0.998
_diffrn_measurement_device_type 'Bruker APEX-II CCD'
_diffrn_measurement_method '\w scans'
_diffrn_radiation_type MoK\a
_diffrn_radiation_wavelength 0.71073
_diffrn_reflns_av_R_equivalents 0.1153
_diffrn_reflns_av_unetI/netI 0.1037
_diffrn_reflns_Laue_measured_fraction_full 0.998
_diffrn_reflns_Laue_measured_fraction_max 0.998
_diffrn_reflns_limit_h_max 9
_diffrn_reflns_limit_h_min -9
_diffrn_reflns_limit_k_max 19
_diffrn_reflns_limit_k_min -19
_diffrn_reflns_limit_l_max 26
_diffrn_reflns_limit_l_min -25
_diffrn_reflns_number 21566
_diffrn_reflns_point_group_measured_fraction_full 0.998
_diffrn_reflns_point_group_measured_fraction_max 0.998
_diffrn_reflns_theta_full 24.997
_diffrn_reflns_theta_max 24.997
_diffrn_reflns_theta_min 1.532
_diffrn_standards_number 0
_exptl_absorpt_coefficient_mu 0.172
_exptl_absorpt_correction_T_max 0.7456
_exptl_absorpt_correction_T_min 0.6643
_exptl_absorpt_correction_type multi-scan
_exptl_absorpt_process_details 'SADABS-2014/5 (Bruker,2014/5)'
_exptl_crystal_colour 'clear light colourless'
_exptl_crystal_colour_lustre clear
_exptl_crystal_colour_modifier light
_exptl_crystal_colour_primary colourless
_exptl_crystal_density_diffrn 1.406
_exptl_crystal_description block
_exptl_crystal_F_000 1280
_exptl_crystal_preparation tol
_exptl_crystal_size_max 0.1
_exptl_crystal_size_mid 0.1
_exptl_crystal_size_min 0.1
_refine_diff_density_max 0.220
_refine_diff_density_min -0.230
_refine_diff_density_rms 0.055
_refine_ls_abs_structure_details
;
 Flack x determined using 1005 quotients [(I+)-(I-)]/[(I+)+(I-)]
 (Parsons, Flack and Wagner, Acta Cryst. B69 (2013) 249-259).
;
_refine_ls_abs_structure_Flack -0.05(9)
_refine_ls_extinction_method none
_refine_ls_goodness_of_fit_ref 1.015
_refine_ls_hydrogen_treatment constr
_refine_ls_matrix_type full
_refine_ls_number_parameters 393
_refine_ls_number_reflns 5049
_refine_ls_number_restraints 0
_refine_ls_restrained_S_all 1.015
_refine_ls_R_factor_all 0.1094
_refine_ls_R_factor_gt 0.0524
_refine_ls_shift/su_max 0.000
_refine_ls_shift/su_mean 0.000
_refine_ls_structure_factor_coef Fsqd
_refine_ls_weighting_details 'w=1/[\s^2^(Fo^2^)+(0.0417P)^2^] where P=(Fo^2^+2Fc^2^)/3'
_refine_ls_weighting_scheme calc
_refine_ls_wR_factor_gt 0.0944
_refine_ls_wR_factor_ref 0.1160
_reflns_Friedel_coverage 0.752
_reflns_Friedel_fraction_full 0.999
_reflns_Friedel_fraction_max 0.999
_reflns_number_gt 3191
_reflns_number_total 5049
_reflns_threshold_expression 'I > 2\s(I)'
_cod_data_source_file d0ce01551b2.cif
_cod_data_source_block col-ao5-2
_cod_depositor_comments 'Adding full bibliography for 7241604--7241616.cif.'
_cod_original_cell_volume 2871.5(14)
_cod_database_code 7241606
_shelx_shelxl_version_number 2014/7
_shelx_space_group_comment
;
The symmetry employed for this shelxl refinement is uniquely defined
by the following loop, which should always be used as a source of
symmetry information in preference to the above space-group names.
They are only intended as comments.
;
_shelx_estimated_absorpt_t_max 0.983
_shelx_estimated_absorpt_t_min 0.983
_olex2_refinement_description
;
1. Fixed Uiso
 At 1.2 times of:
  All C(H) groups, All C(H,H) groups, All N(H) groups
 At 1.5 times of:
  All C(H,H,H) groups, All O(H) groups
2.a Ternary CH refined with riding coordinates:
 C7(H7)
2.b Secondary CH2 refined with riding coordinates:
 C5(H5a,H5b), C6(H6a,H6b)
2.c Aromatic/amide H refined with riding coordinates:
 N1(H1), C12(H12), C8(H8), C11(H11), C4(H4a), C21(H21), C19(H19), C22(H22),
 C26(H26), C23(H23), C24(H24), C25(H25)
2.d Tetrahedral OH refined with riding coordinates:
 O4(H4)
2.e Idealised Me refined as rotating group:
 C13(H13a,H13b,H13c), C18(H18a,H18b,H18c), C17(H17a,H17b,H17c), C15(H15a,H15b,
 H15c), C14(H14a,H14b,H14c)
;
_olex2_submission_original_sample_id colchicine
_olex2_submission_special_instructions 'No special instructions were received'

loop_
_space_group_symop_operation_xyz
'x, y, z'
'-x+1/2, -y, z+1/2'
'-x, y+1/2, -z+1/2'
'x+1/2, -y+1/2, -z'

loop_
_atom_site_label
_atom_site_type_symbol
_atom_site_fract_x
_atom_site_fract_y
_atom_site_fract_z
_atom_site_U_iso_or_equiv
_atom_site_adp_type
_atom_site_occupancy
_atom_site_site_symmetry_order
_atom_site_calc_flag
_atom_site_refinement_flags_posn
_atom_site_refinement_flags_adp
_atom_site_refinement_flags_occupancy
_atom_site_disorder_assembly
_atom_site_disorder_group
S1 S 0.3647(2) 0.43586(9) 0.68183(7) 0.0372(4) Uani 1 1 d . . . . .
O1 O 0.2301(5) 0.8826(2) 0.47633(17) 0.0329(10) Uani 1 1 d . . . . .
O5 O 0.4090(5) 0.5304(2) 0.41723(17) 0.0382(11) Uani 1 1 d . . . . .
O4 O 0.3165(5) 0.4839(2) 0.51897(17) 0.0398(11) Uani 1 1 d . . . . .
H4 H 0.3254 0.4696 0.5550 0.060 Uiso 1 1 calc R . . . .
O3 O 0.4298(6) 1.0721(2) 0.61900(18) 0.0423(11) Uani 1 1 d . . . . .
O2 O 0.2557(5) 1.0396(2) 0.51747(18) 0.0422(11) Uani 1 1 d . . . . .
O7 O 0.2669(5) 0.4259(2) 0.62541(17) 0.0433(12) Uani 1 1 d . . . . .
O6 O -0.0556(5) 0.7201(3) 0.6720(2) 0.0554(14) Uani 1 1 d . . . . .
O8 O 0.4184(5) 0.5183(2) 0.69062(19) 0.0458(12) Uani 1 1 d . . . . .
O9 O 0.2788(5) 0.4024(3) 0.73407(18) 0.0512(13) Uani 1 1 d . . . . .
N1 N 0.1959(6) 0.6569(3) 0.6790(2) 0.0299(11) Uani 1 1 d . . . . .
H1 H 0.2491 0.6148 0.6927 0.036 Uiso 1 1 calc R . . . .
C12A C 0.3789(7) 0.7516(3) 0.5379(2) 0.0239(13) Uani 1 1 d . . . . .
C12 C 0.4154(7) 0.7374(3) 0.4772(3) 0.0261(14) Uani 1 1 d . . . . .
H12 H 0.4442 0.7841 0.4557 0.031 Uiso 1 1 calc R . . . .
C7A C 0.3290(7) 0.6909(3) 0.5789(2) 0.0252(13) Uani 1 1 d . . . . .
C1 C 0.3251(7) 0.9003(3) 0.5269(2) 0.0263(14) Uani 1 1 d . . . . .
C9 C 0.3383(7) 0.5627(3) 0.5152(3) 0.0284(13) Uani 1 1 d . . . . .
C12B C 0.3953(7) 0.8357(3) 0.5593(2) 0.0245(13) Uani 1 1 d . . . . .
C4A C 0.4900(7) 0.8532(3) 0.6122(3) 0.0266(14) Uani 1 1 d . . . . .
C8 C 0.3105(7) 0.6097(3) 0.5663(2) 0.0278(14) Uani 1 1 d . . . . .
H8 H 0.2704 0.5801 0.5997 0.033 Uiso 1 1 calc R . . . .
C10 C 0.3892(7) 0.5903(3) 0.4570(3) 0.0275(14) Uani 1 1 d . . . . .
C5 C 0.5797(7) 0.7862(3) 0.6450(3) 0.0304(15) Uani 1 1 d . . . . .
H5A H 0.6634 0.8091 0.6732 0.036 Uiso 1 1 calc R . . . .
H5B H 0.6419 0.7534 0.6154 0.036 Uiso 1 1 calc R . . . .
C11 C 0.4186(7) 0.6694(3) 0.4415(3) 0.0273(14) Uani 1 1 d . . . . .
H11 H 0.4449 0.6782 0.4003 0.033 Uiso 1 1 calc R . . . .
C16 C 0.0296(8) 0.6641(4) 0.6906(3) 0.0352(16) Uani 1 1 d . . . . .
C3 C 0.4292(8) 0.9943(3) 0.6012(3) 0.0325(16) Uani 1 1 d . . . . .
C7 C 0.2926(7) 0.7155(3) 0.6449(2) 0.0265(14) Uani 1 1 d . . . . .
H7 H 0.2249 0.7656 0.6438 0.032 Uiso 1 1 calc R . . . .
C4 C 0.5064(7) 0.9325(3) 0.6325(3) 0.0314(14) Uani 1 1 d . . . . .
H4A H 0.5704 0.9436 0.6677 0.038 Uiso 1 1 calc R . . . .
C2 C 0.3418(7) 0.9785(3) 0.5475(3) 0.0310(14) Uani 1 1 d . . . . .
C22A C 0.8642(9) 0.2969(3) 0.6617(3) 0.0417(17) Uani 1 1 d . . . . .
C20 C 0.5553(8) 0.3803(3) 0.6722(3) 0.0331(15) Uani 1 1 d . . . . .
C26A C 0.7237(9) 0.2766(3) 0.6244(3) 0.0416(17) Uani 1 1 d . . . . .
C6 C 0.4581(7) 0.7331(3) 0.6802(3) 0.0302(14) Uani 1 1 d . . . . .
H6A H 0.4292 0.7592 0.7187 0.036 Uiso 1 1 calc R . . . .
H6B H 0.5153 0.6823 0.6896 0.036 Uiso 1 1 calc R . . . .
C13 C 0.2586(8) 0.9275(4) 0.4216(3) 0.0413(16) Uani 1 1 d . . . . .
H13A H 0.2294 0.8947 0.3867 0.062 Uiso 1 1 calc GR . . . .
H13B H 0.3780 0.9428 0.4192 0.062 Uiso 1 1 calc GR . . . .
H13C H 0.1879 0.9752 0.4219 0.062 Uiso 1 1 calc GR . . . .
C21 C 0.6969(8) 0.3998(4) 0.7097(3) 0.0418(16) Uani 1 1 d . . . . .
H21 H 0.6870 0.4413 0.7384 0.050 Uiso 1 1 calc R . . . .
C18 C 0.4768(9) 0.5466(4) 0.3576(3) 0.0475(19) Uani 1 1 d . . . . .
H18A H 0.4964 0.4964 0.3365 0.071 Uiso 1 1 calc GR . . . .
H18B H 0.5838 0.5755 0.3614 0.071 Uiso 1 1 calc GR . . . .
H18C H 0.3958 0.5788 0.3348 0.071 Uiso 1 1 calc GR . . . .
C19 C 0.5684(9) 0.3207(4) 0.6311(3) 0.0439(17) Uani 1 1 d . . . . .
H19 H 0.4741 0.3081 0.6064 0.053 Uiso 1 1 calc R . . . .
C17 C -0.0461(8) 0.5976(4) 0.7287(3) 0.0477(18) Uani 1 1 d . . . . .
H17A H -0.0459 0.6134 0.7712 0.072 Uiso 1 1 calc GR . . . .
H17B H 0.0216 0.5493 0.7238 0.072 Uiso 1 1 calc GR . . . .
H17C H -0.1625 0.5873 0.7157 0.072 Uiso 1 1 calc GR . . . .
C22 C 0.8463(9) 0.3591(4) 0.7048(3) 0.0469(18) Uani 1 1 d . . . . .
H22 H 0.9386 0.3724 0.7303 0.056 Uiso 1 1 calc R . . . .
C15 C 0.5138(10) 1.0909(4) 0.6744(3) 0.056(2) Uani 1 1 d . . . . .
H15A H 0.6349 1.0797 0.6705 0.085 Uiso 1 1 calc GR . . . .
H15B H 0.4662 1.0587 0.7070 0.085 Uiso 1 1 calc GR . . . .
H15C H 0.4977 1.1473 0.6836 0.085 Uiso 1 1 calc GR . . . .
C26 C 0.7465(11) 0.2158(4) 0.5808(3) 0.058(2) Uani 1 1 d . . . . .
H26 H 0.6560 0.2026 0.5545 0.069 Uiso 1 1 calc R . . . .
C23 C 1.0210(10) 0.2552(4) 0.6548(4) 0.057(2) Uani 1 1 d . . . . .
H23 H 1.1150 0.2687 0.6793 0.069 Uiso 1 1 calc R . . . .
C24 C 1.0357(11) 0.1959(4) 0.6128(4) 0.065(2) Uani 1 1 d . . . . .
H24 H 1.1398 0.1683 0.6087 0.077 Uiso 1 1 calc R . . . .
C14 C 0.3636(10) 1.1003(4) 0.4913(3) 0.065(2) Uani 1 1 d . . . . .
H14A H 0.3669 1.0937 0.4475 0.098 Uiso 1 1 calc GR . . . .
H14B H 0.4782 1.0953 0.5076 0.098 Uiso 1 1 calc GR . . . .
H14C H 0.3183 1.1529 0.5011 0.098 Uiso 1 1 calc GR . . . .
C25 C 0.8986(12) 0.1757(4) 0.5759(4) 0.070(3) Uani 1 1 d . . . . .
H25 H 0.9101 0.1342 0.5474 0.084 Uiso 1 1 calc R . . . .

loop_
_atom_site_aniso_label
_atom_site_aniso_U_11
_atom_site_aniso_U_22
_atom_site_aniso_U_33
_atom_site_aniso_U_23
_atom_site_aniso_U_13
_atom_site_aniso_U_12
S1 0.0380(9) 0.0399(9) 0.0337(10) 0.0064(8) -0.0015(9) 0.0050(8)
O1 0.031(2) 0.039(2) 0.029(2) 0.0065(19) -0.004(2) -0.0025(19)
O5 0.049(3) 0.038(2) 0.027(2) -0.003(2) -0.001(2) -0.001(2)
O4 0.058(3) 0.030(2) 0.032(2) -0.0008(18) -0.001(2) -0.007(2)
O3 0.060(3) 0.029(2) 0.038(3) -0.003(2) -0.011(2) 0.000(2)
O2 0.049(3) 0.031(2) 0.046(3) 0.007(2) -0.011(2) 0.012(2)
O7 0.045(3) 0.055(3) 0.030(3) 0.010(2) -0.013(2) -0.008(2)
O6 0.026(2) 0.069(3) 0.072(4) 0.036(3) 0.004(3) 0.011(2)
O8 0.048(3) 0.034(2) 0.055(3) 0.000(2) -0.016(2) 0.010(2)
O9 0.039(3) 0.085(3) 0.030(3) 0.021(2) 0.008(2) 0.006(3)
N1 0.028(3) 0.030(3) 0.032(3) 0.010(2) 0.012(3) 0.009(2)
C12A 0.016(3) 0.029(3) 0.026(4) 0.006(3) -0.004(3) 0.002(3)
C12 0.021(3) 0.029(3) 0.028(4) 0.007(3) -0.003(3) 0.001(3)
C7A 0.019(3) 0.032(3) 0.025(3) 0.002(3) -0.001(3) 0.003(2)
C1 0.020(3) 0.036(3) 0.023(3) 0.003(3) -0.004(3) -0.002(3)
C9 0.024(3) 0.031(3) 0.029(4) 0.000(3) -0.002(3) -0.001(3)
C12B 0.022(3) 0.030(3) 0.021(3) 0.005(2) 0.002(3) 0.001(3)
C4A 0.021(3) 0.032(3) 0.027(4) 0.003(3) -0.001(3) 0.002(3)
C8 0.024(3) 0.034(3) 0.025(3) 0.008(3) -0.001(3) -0.001(3)
C10 0.022(3) 0.031(4) 0.029(4) -0.006(3) -0.005(3) 0.005(3)
C5 0.029(4) 0.033(3) 0.030(4) 0.002(3) -0.002(3) 0.003(3)
C11 0.021(3) 0.036(4) 0.025(4) 0.004(3) 0.001(3) 0.003(3)
C16 0.031(4) 0.046(4) 0.028(4) 0.011(3) 0.001(3) 0.000(3)
C3 0.040(4) 0.029(4) 0.029(4) 0.003(3) -0.001(3) 0.002(3)
C7 0.025(3) 0.030(3) 0.025(3) 0.005(3) 0.001(3) 0.002(3)
C4 0.030(3) 0.036(3) 0.028(4) -0.001(3) -0.002(3) -0.008(3)
C2 0.030(4) 0.031(3) 0.032(4) 0.004(3) 0.001(3) 0.003(3)
C22A 0.052(4) 0.029(3) 0.045(4) 0.006(3) 0.019(4) 0.001(3)
C20 0.038(4) 0.029(3) 0.032(4) 0.002(3) 0.009(3) -0.005(3)
C26A 0.049(4) 0.031(4) 0.045(4) 0.003(3) 0.005(4) -0.001(3)
C6 0.037(3) 0.031(3) 0.023(3) 0.004(3) -0.003(3) 0.003(3)
C13 0.046(4) 0.051(4) 0.027(4) 0.009(3) -0.003(3) -0.006(3)
C21 0.041(4) 0.039(4) 0.046(4) -0.008(3) 0.003(4) -0.001(3)
C18 0.057(5) 0.062(5) 0.023(4) -0.008(3) 0.005(4) 0.010(4)
C19 0.052(5) 0.039(4) 0.041(4) 0.004(3) 0.000(4) -0.011(3)
C17 0.044(4) 0.053(4) 0.045(4) 0.017(3) 0.004(4) -0.008(3)
C22 0.047(5) 0.053(4) 0.041(4) -0.007(3) -0.005(4) 0.001(4)
C15 0.091(6) 0.035(4) 0.044(5) -0.001(3) 0.000(5) -0.009(4)
C26 0.072(6) 0.041(4) 0.060(5) -0.010(4) 0.000(5) -0.014(4)
C23 0.053(5) 0.043(4) 0.075(6) 0.003(4) 0.009(4) 0.008(4)
C24 0.066(6) 0.048(5) 0.080(6) -0.009(4) 0.014(5) 0.017(4)
C14 0.100(6) 0.035(4) 0.061(5) 0.023(4) -0.018(5) -0.016(4)
C25 0.096(7) 0.036(4) 0.077(6) -0.006(4) 0.033(6) 0.002(5)

loop_
_atom_type_symbol
_atom_type_description
_atom_type_scat_dispersion_real
_atom_type_scat_dispersion_imag
_atom_type_scat_source
C C 0.0033 0.0016 'International Tables Vol C Tables 4.2.6.8 and 6.1.1.4'
H H 0.0000 0.0000 'International Tables Vol C Tables 4.2.6.8 and 6.1.1.4'
N N 0.0061 0.0033 'International Tables Vol C Tables 4.2.6.8 and 6.1.1.4'
O O 0.0106 0.0060 'International Tables Vol C Tables 4.2.6.8 and 6.1.1.4'
S S 0.1246 0.1234 'International Tables Vol C Tables 4.2.6.8 and 6.1.1.4'

loop_
_geom_angle_atom_site_label_1
_geom_angle_atom_site_label_2
_geom_angle_atom_site_label_3
_geom_angle
_geom_angle_site_symmetry_1
_geom_angle_site_symmetry_3
_geom_angle_publ_flag
O7 S1 C20 106.2(3) . . ?
O8 S1 O7 111.8(2) . . ?
O8 S1 C20 105.6(3) . . ?
O9 S1 O7 112.7(3) . . ?
O9 S1 O8 113.3(3) . . ?
O9 S1 C20 106.6(3) . . ?
C1 O1 C13 118.9(4) . . ?
C10 O5 C18 119.9(5) . . ?
C9 O4 H4 109.5 . . ?
C3 O3 C15 117.5(5) . . ?
C2 O2 C14 115.0(5) . . ?
C16 N1 H1 118.3 . . ?
C16 N1 C7 123.4(5) . . ?
C7 N1 H1 118.3 . . ?
C12 C12A C7A 123.3(5) . . ?
C12 C12A C12B 116.7(5) . . ?
C7A C12A C12B 120.0(5) . . ?
C12A C12 H12 113.1 . . ?
C11 C12 C12A 133.8(5) . . ?
C11 C12 H12 113.1 . . ?
C12A C7A C7 117.6(5) . . ?
C8 C7A C12A 126.9(5) . . ?
C8 C7A C7 115.5(5) . . ?
O1 C1 C12B 117.3(5) . . ?
O1 C1 C2 121.2(5) . . ?
C2 C1 C12B 121.3(5) . . ?
O4 C9 C8 119.2(5) . . ?
O4 C9 C10 114.5(5) . . ?
C8 C9 C10 126.3(5) . . ?
C1 C12B C12A 122.0(5) . . ?
C1 C12B C4A 117.8(5) . . ?
C4A C12B C12A 120.1(5) . . ?
C12B C4A C5 119.2(5) . . ?
C4 C4A C12B 120.4(5) . . ?
C4 C4A C5 120.3(5) . . ?
C7A C8 H8 112.9 . . ?
C9 C8 C7A 134.1(5) . . ?
C9 C8 H8 112.9 . . ?
O5 C10 C9 112.3(5) . . ?
O5 C10 C11 122.3(5) . . ?
C11 C10 C9 125.4(5) . . ?
C4A C5 H5A 109.0 . . ?
C4A C5 H5B 109.0 . . ?
C4A C5 C6 112.8(5) . . ?
H5A C5 H5B 107.8 . . ?
C6 C5 H5A 109.0 . . ?
C6 C5 H5B 109.0 . . ?
C12 C11 C10 130.0(5) . . ?
C12 C11 H11 115.0 . . ?
C10 C11 H11 115.0 . . ?
O6 C16 N1 122.6(6) . . ?
O6 C16 C17 122.3(6) . . ?
N1 C16 C17 115.1(5) . . ?
O3 C3 C4 124.7(6) . . ?
O3 C3 C2 115.4(5) . . ?
C4 C3 C2 119.8(5) . . ?
N1 C7 C7A 114.0(4) . . ?
N1 C7 H7 107.6 . . ?
N1 C7 C6 107.9(4) . . ?
C7A C7 H7 107.6 . . ?
C7A C7 C6 111.9(5) . . ?
C6 C7 H7 107.6 . . ?
C4A C4 H4A 119.8 . . ?
C3 C4 C4A 120.4(5) . . ?
C3 C4 H4A 119.8 . . ?
O2 C2 C3 120.2(5) . . ?
C1 C2 O2 119.4(5) . . ?
C1 C2 C3 120.1(5) . . ?
C26A C22A C22 119.3(6) . . ?
C26A C22A C23 119.5(6) . . ?
C22 C22A C23 121.2(7) . . ?
C21 C20 S1 118.0(4) . . ?
C19 C20 S1 122.1(5) . . ?
C19 C20 C21 119.9(6) . . ?
C22A C26A C19 118.6(6) . . ?
C26 C26A C22A 118.0(7) . . ?
C26 C26A C19 123.3(7) . . ?
C5 C6 C7 112.5(4) . . ?
C5 C6 H6A 109.1 . . ?
C5 C6 H6B 109.1 . . ?
C7 C6 H6A 109.1 . . ?
C7 C6 H6B 109.1 . . ?
H6A C6 H6B 107.8 . . ?
O1 C13 H13A 109.5 . . ?
O1 C13 H13B 109.5 . . ?
O1 C13 H13C 109.5 . . ?
H13A C13 H13B 109.5 . . ?
H13A C13 H13C 109.5 . . ?
H13B C13 H13C 109.5 . . ?
C20 C21 H21 119.6 . . ?
C22 C21 C20 120.8(6) . . ?
C22 C21 H21 119.6 . . ?
O5 C18 H18A 109.5 . . ?
O5 C18 H18B 109.5 . . ?
O5 C18 H18C 109.5 . . ?
H18A C18 H18B 109.5 . . ?
H18A C18 H18C 109.5 . . ?
H18B C18 H18C 109.5 . . ?
C20 C19 C26A 120.9(7) . . ?
C20 C19 H19 119.5 . . ?
C26A C19 H19 119.5 . . ?
C16 C17 H17A 109.5 . . ?
C16 C17 H17B 109.5 . . ?
C16 C17 H17C 109.5 . . ?
H17A C17 H17B 109.5 . . ?
H17A C17 H17C 109.5 . . ?
H17B C17 H17C 109.5 . . ?
C22A C22 H22 119.8 . . ?
C21 C22 C22A 120.4(7) . . ?
C21 C22 H22 119.8 . . ?
O3 C15 H15A 109.5 . . ?
O3 C15 H15B 109.5 . . ?
O3 C15 H15C 109.5 . . ?
H15A C15 H15B 109.5 . . ?
H15A C15 H15C 109.5 . . ?
H15B C15 H15C 109.5 . . ?
C26A C26 H26 119.5 . . ?
C25 C26 C26A 121.0(8) . . ?
C25 C26 H26 119.5 . . ?
C22A C23 H23 119.9 . . ?
C24 C23 C22A 120.3(8) . . ?
C24 C23 H23 119.9 . . ?
C23 C24 H24 119.7 . . ?
C23 C24 C25 120.6(8) . . ?
C25 C24 H24 119.7 . . ?
O2 C14 H14A 109.5 . . ?
O2 C14 H14B 109.5 . . ?
O2 C14 H14C 109.5 . . ?
H14A C14 H14B 109.5 . . ?
H14A C14 H14C 109.5 . . ?
H14B C14 H14C 109.5 . . ?
C26 C25 C24 120.6(7) . . ?
C26 C25 H25 119.7 . . ?
C24 C25 H25 119.7 . . ?

loop_
_geom_bond_atom_site_label_1
_geom_bond_atom_site_label_2
_geom_bond_distance
_geom_bond_site_symmetry_2
_geom_bond_publ_flag
S1 O7 1.467(4) . ?
S1 O8 1.452(4) . ?
S1 O9 1.443(4) . ?
S1 C20 1.768(6) . ?
O1 C1 1.371(6) . ?
O1 C13 1.435(6) . ?
O5 C10 1.337(6) . ?
O5 C18 1.440(7) . ?
O4 H4 0.8300 . ?
O4 C9 1.329(6) . ?
O3 C3 1.355(6) . ?
O3 C15 1.420(7) . ?
O2 C2 1.389(6) . ?
O2 C14 1.439(7) . ?
O6 C16 1.219(7) . ?
N1 H1 0.8700 . ?
N1 C16 1.331(7) . ?
N1 C7 1.446(7) . ?
C12A C12 1.385(7) . ?
C12A C7A 1.412(7) . ?
C12A C12B 1.486(7) . ?
C12 H12 0.9400 . ?
C12 C11 1.380(7) . ?
C7A C8 1.389(7) . ?
C7A C7 1.535(7) . ?
C1 C12B 1.403(7) . ?
C1 C2 1.387(7) . ?
C9 C8 1.388(7) . ?
C9 C10 1.417(7) . ?
C12B C4A 1.409(7) . ?
C4A C5 1.505(7) . ?
C4A C4 1.404(8) . ?
C8 H8 0.9400 . ?
C10 C11 1.381(7) . ?
C5 H5A 0.9800 . ?
C5 H5B 0.9800 . ?
C5 C6 1.512(7) . ?
C11 H11 0.9400 . ?
C16 C17 1.512(8) . ?
C3 C4 1.379(8) . ?
C3 C2 1.390(8) . ?
C7 H7 0.9900 . ?
C7 C6 1.538(8) . ?
C4 H4A 0.9400 . ?
C22A C26A 1.413(9) . ?
C22A C22 1.413(8) . ?
C22A C23 1.418(9) . ?
C20 C21 1.419(8) . ?
C20 C19 1.348(8) . ?
C26A C19 1.428(9) . ?
C26A C26 1.407(9) . ?
C6 H6A 0.9800 . ?
C6 H6B 0.9800 . ?
C13 H13A 0.9700 . ?
C13 H13B 0.9700 . ?
C13 H13C 0.9700 . ?
C21 H21 0.9400 . ?
C21 C22 1.356(9) . ?
C18 H18A 0.9700 . ?
C18 H18B 0.9700 . ?
C18 H18C 0.9700 . ?
C19 H19 0.9400 . ?
C17 H17A 0.9700 . ?
C17 H17B 0.9700 . ?
C17 H17C 0.9700 . ?
C22 H22 0.9400 . ?
C15 H15A 0.9700 . ?
C15 H15B 0.9700 . ?
C15 H15C 0.9700 . ?
C26 H26 0.9400 . ?
C26 C25 1.370(10) . ?
C23 H23 0.9400 . ?
C23 C24 1.359(10) . ?
C24 H24 0.9400 . ?
C24 C25 1.387(11) . ?
C14 H14A 0.9700 . ?
C14 H14B 0.9700 . ?
C14 H14C 0.9700 . ?
C25 H25 0.9400 . ?
